data_2022538
loop_
_publ_author_name
'Kucera, Benjamin E.'
'Young, Jr, Victor G.'
'Brennessel, William W.'
'Ellis, John E.'

_publ_section_title
;
 Syntheses and crystal structures of new naphthalene-- and
 anthracene--vanadate salts and an unprecedented dimetallabis(anthracene)
 sandwich complex: [Na(tetrahydrofuran)~3~][V~2~(anthracene)~2~]
;
_journal_coeditor_code ZO3016
_journal_issue 3
_journal_name_full 'Acta Crystallographica Section C'
_journal_page_first
;
;
_journal_paper_doi 10.1107/S2053229622001255
_journal_volume 78
_journal_year 2022
_chemical_formula_iupac '[K (C20 H40 O8)] [V (C14 H10)2 (C3 H9 P)], C4 H8 O'
_chemical_formula_moiety 'C20 H40 K O8, C31 H29 P V, C4 H8 O'
_chemical_formula_sum 'C55 H77 K O9 P V'
_chemical_formula_weight 1003.17
_chemical_name_common
;(18-Crown-6)bis(tetrahydrofuran)potassium
bis(\h^4^-anthracene)(trimethylphosphane)vanadium tetrahydrofuran monosolvate
;
_chemical_name_systematic
;(1,4,7,10,13,16-Hexaoxacyclooctadecane)bis(tetrahydrofuran)potassium bis(\h^4^-anthracene)(trimethylphosphane)vanadium
tetrahydrofuran monosolvate
;
_space_group_crystal_system triclinic
_space_group_IT_number 2
_space_group_name_Hall '-P 1'
_space_group_name_H-M_alt 'P -1'
_atom_sites_solution_hydrogens mixed
_atom_sites_solution_primary direct
_atom_sites_solution_secondary difmap
_audit_creation_method SHELXL-2018/3
_cell_angle_alpha 74.992(2)
_cell_angle_beta 84.667(2)
_cell_angle_gamma 71.815(2)
_cell_formula_units_Z 2
_cell_length_a 9.6431(12)
_cell_length_b 14.4883(18)
_cell_length_c 20.804(3)
_cell_measurement_reflns_used 2957
_cell_measurement_temperature 173(2)
_cell_measurement_theta_max 25.00
_cell_measurement_theta_min 2.29
_cell_volume 2667.0(6)
_computing_cell_refinement
;
SAINT (Bruker, 2003)
;
_computing_data_collection
;
SMART (Bruker, 2003)
;
_computing_data_reduction
;
SAINT (Bruker, 2003)
;
_computing_molecular_graphics
;
SHELXTL (Sheldrick, 2008)
;
_computing_publication_material
;
SHELXTL (Sheldrick, 2008)
;
_computing_structure_refinement
;
SHELXL2018 (Sheldrick, 2015)
;
_computing_structure_solution
;
SIR97 (Altomare <i>et al.</i>, 1999)
;
_diffrn_ambient_temperature 173(2)
_diffrn_measured_fraction_theta_full 0.986
_diffrn_measured_fraction_theta_max 0.986
_diffrn_measurement_device_type 'Siemens SMART CCD platform'
_diffrn_measurement_method '\w scans'
_diffrn_radiation_type MoK\a
_diffrn_radiation_wavelength 0.71073
_diffrn_reflns_av_R_equivalents 0.0387
_diffrn_reflns_av_unetI/netI 0.0541
_diffrn_reflns_limit_h_max 11
_diffrn_reflns_limit_h_min -11
_diffrn_reflns_limit_k_max 17
_diffrn_reflns_limit_k_min -17
_diffrn_reflns_limit_l_max 24
_diffrn_reflns_limit_l_min -24
_diffrn_reflns_number 23058
_diffrn_reflns_theta_full 25.051
_diffrn_reflns_theta_max 25.051
_diffrn_reflns_theta_min 1.525
_diffrn_source 'normal-focus sealed tube'
_exptl_absorpt_coefficient_mu 0.347
_exptl_absorpt_correction_T_max 0.9338
_exptl_absorpt_correction_T_min 0.8735
_exptl_absorpt_correction_type multi-scan
_exptl_absorpt_process_details
;
(SADABS; Sheldrick, 1996)
;
_exptl_crystal_colour green
_exptl_crystal_density_diffrn 1.249
_exptl_crystal_description block
_exptl_crystal_F_000 1072
_exptl_crystal_size_max 0.40
_exptl_crystal_size_mid 0.20
_exptl_crystal_size_min 0.20
_refine_diff_density_max 0.314
_refine_diff_density_min -0.424
_refine_ls_extinction_method none
_refine_ls_goodness_of_fit_ref 1.067
_refine_ls_hydrogen_treatment mixed
_refine_ls_matrix_type full
_refine_ls_number_parameters 773
_refine_ls_number_reflns 9330
_refine_ls_number_restraints 409
_refine_ls_restrained_S_all 1.058
_refine_ls_R_factor_all 0.0849
_refine_ls_R_factor_gt 0.0537
_refine_ls_shift/su_max 0.001
_refine_ls_shift/su_mean 0.000
_refine_ls_structure_factor_coef Fsqd
_refine_ls_weighting_details 'w=1/[\s^2^(Fo^2^)+(0.0392P)^2^+2.0007P] where P=(Fo^2^+2Fc^2^)/3'
_refine_ls_weighting_scheme calc
_refine_ls_wR_factor_gt 0.1068
_refine_ls_wR_factor_ref 0.1175
_reflns_number_gt 6704
_reflns_number_total 9330
_reflns_threshold_expression 'I > 2\s(I)'
_cod_data_source_file zo3016sup1.cif
_cod_data_source_block 6
_cod_database_code 2022538
_shelx_space_group_comment
;
The symmetry employed for this shelxl refinement is uniquely defined
by the following loop, which should always be used as a source of
symmetry information in preference to the above space-group names.
They are only intended as comments.
;
_shelx_estimated_absorpt_t_min 0.874
_shelx_estimated_absorpt_t_max 0.934

loop_
_space_group_symop_operation_xyz
'x, y, z'
'-x, -y, -z'

loop_
_atom_site_type_symbol
_atom_site_label
_atom_site_fract_x
_atom_site_fract_y
_atom_site_fract_z
_atom_site_U_iso_or_equiv
_atom_site_adp_type
_atom_site_calc_flag
_atom_site_occupancy
_atom_site_disorder_assembly
_atom_site_disorder_group
V V1 0.14191(5) 0.67738(4) 0.82810(2) 0.02842(14) Uani d 1 . .
P P1 -0.12299(8) 0.72274(6) 0.80245(4) 0.0333(2) Uani d 1 . .
C C1 0.2684(3) 0.5893(2) 0.92309(15) 0.0301(7) Uani d 1 . .
H H1 0.291(3) 0.620(2) 0.9525(15) 0.036 Uiso d 1 . .
C C2 0.1276(3) 0.5751(2) 0.92835(15) 0.0322(7) Uani d 1 . .
H H2 0.059(3) 0.597(2) 0.9608(15) 0.039 Uiso d 1 . .
C C3 0.0926(3) 0.5349(2) 0.88069(15) 0.0316(7) Uani d 1 . .
H H3 0.001(3) 0.523(2) 0.8818(14) 0.038 Uiso d 1 . .
C C4 0.1979(3) 0.5096(2) 0.83079(16) 0.0320(7) Uani d 1 . .
H H4 0.172(3) 0.487(2) 0.7972(15) 0.038 Uiso d 1 . .
C C5 0.7249(3) 0.3443(2) 0.79159(15) 0.0386(8) Uani d 1 . .
H H5 0.701343 0.317400 0.758433 0.046 Uiso calc 1 . .
C C6 0.8693(4) 0.3223(2) 0.80726(17) 0.0440(9) Uani d 1 . .
H H6 0.943795 0.280351 0.785381 0.053 Uiso calc 1 . .
C C7 0.9056(3) 0.3622(2) 0.85545(16) 0.0399(8) Uani d 1 . .
H H7 1.005075 0.347975 0.865994 0.048 Uiso calc 1 . .
C C8 0.7976(3) 0.4218(2) 0.88759(15) 0.0332(7) Uani d 1 . .
H H8 0.824055 0.447642 0.920614 0.040 Uiso calc 1 . .
C C9 0.5344(3) 0.50584(19) 0.90630(14) 0.0264(6) Uani d 1 . .
H H9 0.558681 0.534034 0.938537 0.032 Uiso calc 1 . .
C C10 0.4616(3) 0.4255(2) 0.81069(14) 0.0312(7) Uani d 1 . .
H H10 0.436003 0.398307 0.778228 0.037 Uiso calc 1 . .
C C11 0.3896(3) 0.52456(19) 0.89342(13) 0.0243(6) Uani d 1 . .
C C12 0.3518(3) 0.4829(2) 0.84349(13) 0.0262(6) Uani d 1 . .
C C13 0.6114(3) 0.4053(2) 0.82333(14) 0.0298(7) Uani d 1 . .
C C14 0.6494(3) 0.4457(2) 0.87310(14) 0.0278(6) Uani d 1 . .
C C15 0.2101(3) 0.7463(2) 0.72187(16) 0.0324(7) Uani d 1 . .
H H15 0.227(3) 0.713(2) 0.6895(15) 0.039 Uiso d 1 . .
C C16 0.3252(3) 0.7173(2) 0.76805(16) 0.0338(7) Uani d 1 . .
H H16 0.412(3) 0.664(2) 0.7650(14) 0.041 Uiso d 1 . .
C C17 0.2998(3) 0.7635(2) 0.82006(16) 0.0347(7) Uani d 1 . .
H H17 0.370(3) 0.744(2) 0.8539(15) 0.042 Uiso d 1 . .
C C18 0.1610(3) 0.8361(2) 0.82346(16) 0.0358(7) Uani d 1 . .
H H18 0.141(3) 0.866(2) 0.8596(15) 0.043 Uiso d 1 . .
C C19 -0.1767(4) 1.1440(2) 0.6823(2) 0.0589(11) Uani d 1 . .
H H19 -0.197484 1.175784 0.718212 0.071 Uiso calc 1 . .
C C20 -0.2464(5) 1.1928(3) 0.6228(3) 0.0731(13) Uani d 1 . .
H H20 -0.315036 1.257459 0.617978 0.088 Uiso calc 1 . .
C C21 -0.2167(4) 1.1479(3) 0.5697(2) 0.0686(12) Uani d 1 . .
H H21 -0.264274 1.182354 0.528497 0.082 Uiso calc 1 . .
C C22 -0.1190(4) 1.0538(3) 0.57614(19) 0.0519(9) Uani d 1 . .
H H22 -0.100366 1.023883 0.539402 0.062 Uiso calc 1 . .
C C23 0.0540(3) 0.9031(2) 0.64598(15) 0.0351(7) Uani d 1 . .
H H23 0.077318 0.873080 0.609248 0.042 Uiso calc 1 . .
C C24 -0.0015(3) 0.9946(2) 0.75195(17) 0.0405(8) Uani d 1 . .
H H24 -0.016703 1.026881 0.787472 0.049 Uiso calc 1 . .
C C25 0.1181(3) 0.8500(2) 0.70642(15) 0.0315(7) Uani d 1 . .
C C26 0.0907(3) 0.8983(2) 0.76123(15) 0.0329(7) Uani d 1 . .
C C27 -0.0745(3) 1.0472(2) 0.69116(18) 0.0426(8) Uani d 1 . .
C C28 -0.0459(3) 1.0010(2) 0.63674(17) 0.0396(8) Uani d 1 . .
C C29 -0.1635(4) 0.6493(3) 0.75131(17) 0.0484(9) Uani d 1 . .
H H29A -0.269525 0.666094 0.747409 0.073 Uiso calc 1 . .
H H29B -0.123124 0.577818 0.772163 0.073 Uiso calc 1 . .
H H29C -0.119720 0.664738 0.706932 0.073 Uiso calc 1 . .
C C30 -0.2472(3) 0.7031(2) 0.87313(16) 0.0424(8) Uani d 1 . .
H H30A -0.341494 0.706816 0.856930 0.064 Uiso calc 1 . .
H H30B -0.261139 0.754908 0.897492 0.064 Uiso calc 1 . .
H H30C -0.205433 0.636958 0.902827 0.064 Uiso calc 1 . .
C C31 -0.2266(4) 0.8493(2) 0.75948(19) 0.0534(10) Uani d 1 . .
H H31A -0.327749 0.851702 0.754329 0.080 Uiso calc 1 . .
H H31B -0.182614 0.867750 0.715499 0.080 Uiso calc 1 . .
H H31C -0.225084 0.896477 0.785540 0.080 Uiso calc 1 . .
K K1 0.500000 0.000000 1.000000 0.0319(2) Uani d 1 . .
O O1 0.4224(2) -0.17579(14) 1.04205(10) 0.0369(5) Uani d 1 . .
O O2 0.7082(2) -0.17985(14) 0.99839(10) 0.0363(5) Uani d 1 . .
O O3 0.8013(2) -0.00662(15) 0.98100(10) 0.0365(5) Uani d 1 . .
C C32 0.2744(3) -0.1698(2) 1.03501(16) 0.0389(8) Uani d 1 . .
H H32A 0.255595 -0.232793 1.060398 0.047 Uiso calc 1 . .
H H32B 0.253243 -0.159594 0.987579 0.047 Uiso calc 1 . .
C C33 0.5225(3) -0.2592(2) 1.02242(16) 0.0393(8) Uani d 1 . .
H H33A 0.515182 -0.251092 0.974004 0.047 Uiso calc 1 . .
H H33B 0.499415 -0.321395 1.046152 0.047 Uiso calc 1 . .
C C34 0.6737(4) -0.2660(2) 1.03873(16) 0.0416(8) Uani d 1 . .
H H34A 0.679136 -0.268272 1.086423 0.050 Uiso calc 1 . .
H H34B 0.744067 -0.327675 1.029669 0.050 Uiso calc 1 . .
C C35 0.8558(3) -0.1830(2) 1.00367(18) 0.0434(8) Uani d 1 . .
H H35A 0.922606 -0.244036 0.992115 0.052 Uiso calc 1 . .
H H35B 0.875611 -0.184825 1.049906 0.052 Uiso calc 1 . .
C C36 0.8806(3) -0.0922(2) 0.95727(17) 0.0422(8) Uani d 1 . .
H H36A 0.985990 -0.098319 0.954586 0.051 Uiso calc 1 . .
H H36B 0.847428 -0.085275 0.912151 0.051 Uiso calc 1 . .
C C37 0.8201(3) 0.0840(2) 0.93909(16) 0.0399(8) Uani d 1 . .
H H37A 0.792780 0.091390 0.892907 0.048 Uiso calc 1 . .
H H37B 0.923578 0.082283 0.938860 0.048 Uiso calc 1 . .
O O4 0.5010(5) 0.0235(3) 0.86625(17) 0.0623(12) Uani d 0.815(7) A 1
C C38 0.3935(7) -0.0098(4) 0.8448(3) 0.0645(17) Uani d 0.815(7) A 1
H H38A 0.341475 -0.041157 0.883393 0.077 Uiso calc 0.815(7) A 1
H H38B 0.438233 -0.058855 0.817769 0.077 Uiso calc 0.815(7) A 1
C C39 0.2904(7) 0.0845(5) 0.8035(4) 0.091(2) Uani d 0.815(7) A 1
H H39A 0.249748 0.069793 0.766644 0.109 Uiso calc 0.815(7) A 1
H H39B 0.208955 0.115367 0.831239 0.109 Uiso calc 0.815(7) A 1
C C40 0.3829(8) 0.1516(5) 0.7773(4) 0.094(2) Uani d 0.815(7) A 1
H H40A 0.336120 0.218530 0.786073 0.113 Uiso calc 0.815(7) A 1
H H40B 0.399387 0.159499 0.728776 0.113 Uiso calc 0.815(7) A 1
C C41 0.5243(8) 0.1010(6) 0.8138(3) 0.060(2) Uani d 0.815(7) A 1
H H41A 0.602689 0.073354 0.783609 0.072 Uiso calc 0.815(7) A 1
H H41B 0.553454 0.149308 0.831537 0.072 Uiso calc 0.815(7) A 1
O O4' 0.419(3) 0.0681(17) 0.8714(7) 0.081(5) Uani d 0.185(7) A 2
C C38' 0.320(3) 0.029(2) 0.8481(11) 0.068(5) Uani d 0.185(7) A 2
H H38C 0.217997 0.069745 0.853210 0.081 Uiso calc 0.185(7) A 2
H H38D 0.332120 -0.040978 0.872847 0.081 Uiso calc 0.185(7) A 2
C C39' 0.360(3) 0.035(2) 0.7758(10) 0.076(6) Uani d 0.185(7) A 2
H H39C 0.413305 -0.032185 0.769307 0.091 Uiso calc 0.185(7) A 2
H H39D 0.270813 0.062433 0.748612 0.091 Uiso calc 0.185(7) A 2
C C40' 0.453(3) 0.101(2) 0.7558(9) 0.071(6) Uani d 0.185(7) A 2
H H40C 0.400592 0.164636 0.724489 0.086 Uiso calc 0.185(7) A 2
H H40D 0.543554 0.068485 0.733961 0.086 Uiso calc 0.185(7) A 2
C C41' 0.486(5) 0.122(3) 0.8186(11) 0.067(7) Uani d 0.185(7) A 2
H H41C 0.593297 0.099480 0.825153 0.080 Uiso calc 0.185(7) A 2
H H41D 0.448869 0.194248 0.816440 0.080 Uiso calc 0.185(7) A 2
K K2 1.000000 0.500000 0.500000 0.0440(3) Uani d 1 . .
O O5 1.0375(3) 0.29683(15) 0.52926(11) 0.0474(6) Uani d 1 . .
O O6 1.1351(3) 0.37377(16) 0.62033(11) 0.0507(6) Uani d 1 . .
O O7 1.0386(3) 0.58458(17) 0.60017(11) 0.0521(6) Uani d 1 . .
C C42 1.1244(4) 0.2336(2) 0.58431(17) 0.0512(9) Uani d 1 . .
H H42A 1.229190 0.220053 0.571868 0.061 Uiso calc 1 . .
H H42B 1.102219 0.168983 0.598290 0.061 Uiso calc 1 . .
C C43 1.0914(4) 0.2850(2) 0.63992(17) 0.0517(9) Uani d 1 . .
H H43A 0.985545 0.302301 0.650431 0.062 Uiso calc 1 . .
H H43B 1.144691 0.240072 0.680241 0.062 Uiso calc 1 . .
C C44 1.1191(5) 0.4230(3) 0.67292(17) 0.0579(10) Uani d 1 . .
H H44A 1.187876 0.380888 0.709073 0.069 Uiso calc 1 . .
H H44B 1.018492 0.434864 0.691426 0.069 Uiso calc 1 . .
C C45 1.1508(5) 0.5209(3) 0.64501(18) 0.0604(11) Uani d 1 . .
H H45A 1.154767 0.552331 0.681471 0.072 Uiso calc 1 . .
H H45B 1.246431 0.509555 0.621471 0.072 Uiso calc 1 . .
C C46 1.0527(5) 0.6825(3) 0.57669(19) 0.0628(11) Uani d 1 . .
H H46A 1.150069 0.678723 0.555688 0.075 Uiso calc 1 . .
H H46B 1.043599 0.713886 0.614481 0.075 Uiso calc 1 . .
C C47 0.9369(5) 0.7444(3) 0.52727(17) 0.0545(10) Uani d 1 . .
H H47A 0.839521 0.743939 0.546900 0.065 Uiso calc 1 . .
H H47B 0.939821 0.814515 0.514155 0.065 Uiso calc 1 . .
O O8 0.7227(13) 0.5501(14) 0.5475(7) 0.087(5) Uani d 0.388(12) B 1
C C48 0.603(2) 0.6311(15) 0.5218(8) 0.069(5) Uani d 0.388(12) B 1
H H48A 0.588376 0.635151 0.474603 0.082 Uiso calc 0.388(12) B 1
H H48B 0.616589 0.694728 0.525140 0.082 Uiso calc 0.388(12) B 1
C C49 0.4768(13) 0.6110(14) 0.5638(7) 0.075(4) Uani d 0.388(12) B 1
H H49A 0.416759 0.586829 0.539691 0.090 Uiso calc 0.388(12) B 1
H H49B 0.414507 0.672237 0.576615 0.090 Uiso calc 0.388(12) B 1
C C50 0.5442(14) 0.5320(17) 0.6237(8) 0.098(5) Uani d 0.388(12) B 1
H H50A 0.506200 0.554090 0.664794 0.117 Uiso calc 0.388(12) B 1
H H50B 0.521703 0.469120 0.625574 0.117 Uiso calc 0.388(12) B 1
C C51 0.7048(15) 0.5160(17) 0.6169(8) 0.079(5) Uani d 0.388(12) B 1
H H51A 0.736122 0.555798 0.641602 0.095 Uiso calc 0.388(12) B 1
H H51B 0.760026 0.444369 0.632816 0.095 Uiso calc 0.388(12) B 1
O O8' 0.7529(17) 0.508(2) 0.5754(12) 0.084(5) Uani d 0.162(9) B 2
C C48' 0.657(3) 0.532(4) 0.5240(16) 0.072(6) Uani d 0.162(9) B 2
H H48C 0.650532 0.470302 0.513818 0.087 Uiso calc 0.162(9) B 2
H H48D 0.690381 0.573053 0.483444 0.087 Uiso calc 0.162(9) B 2
C C49' 0.513(3) 0.589(4) 0.547(2) 0.088(6) Uani d 0.162(9) B 2
H H49C 0.439017 0.554568 0.547843 0.105 Uiso calc 0.162(9) B 2
H H49D 0.479134 0.657241 0.517755 0.105 Uiso calc 0.162(9) B 2
C C50' 0.535(3) 0.595(4) 0.616(2) 0.097(7) Uani d 0.162(9) B 2
H H50C 0.497015 0.665265 0.620630 0.116 Uiso calc 0.162(9) B 2
H H50D 0.484791 0.553628 0.649672 0.116 Uiso calc 0.162(9) B 2
C C51' 0.695(3) 0.556(3) 0.6254(16) 0.082(7) Uani d 0.162(9) B 2
H H51C 0.736056 0.612197 0.622283 0.099 Uiso calc 0.162(9) B 2
H H51D 0.718822 0.509293 0.669622 0.099 Uiso calc 0.162(9) B 2
O O8" 0.7093(12) 0.5178(12) 0.5375(7) 0.093(5) Uani d 0.451(11) B 3
C C48" 0.596(2) 0.6049(14) 0.5134(7) 0.083(5) Uani d 0.451(11) B 3
H H48E 0.521069 0.588976 0.492075 0.099 Uiso calc 0.451(11) B 3
H H48F 0.633410 0.653867 0.479930 0.099 Uiso calc 0.451(11) B 3
C C49" 0.5305(18) 0.6469(9) 0.5712(7) 0.099(4) Uani d 0.451(11) B 3
H H49E 0.550308 0.711187 0.567382 0.118 Uiso calc 0.451(11) B 3
H H49F 0.423476 0.659146 0.572870 0.118 Uiso calc 0.451(11) B 3
C C50" 0.597(2) 0.5734(11) 0.6315(6) 0.095(4) Uani d 0.451(11) B 3
H H50E 0.522847 0.561523 0.666105 0.114 Uiso calc 0.451(11) B 3
H H50F 0.669752 0.594899 0.650040 0.114 Uiso calc 0.451(11) B 3
C C51" 0.6703(18) 0.4810(9) 0.6049(7) 0.093(5) Uani d 0.451(11) B 3
H H51E 0.758117 0.438046 0.630952 0.111 Uiso calc 0.451(11) B 3
H H51F 0.602095 0.441338 0.607251 0.111 Uiso calc 0.451(11) B 3
O O9 0.5561(5) 0.8637(3) 0.5708(2) 0.1391(17) Uani d 1 . .
C C52 0.6254(6) 0.9318(4) 0.5800(3) 0.0980(17) Uani d 1 . .
H H52A 0.660297 0.965313 0.536688 0.118 Uiso calc 1 . .
H H52B 0.710308 0.895984 0.609485 0.118 Uiso calc 1 . .
C C53 0.5171(5) 1.0069(4) 0.6105(3) 0.1009(17) Uani d 1 . .
H H53A 0.474171 1.069270 0.576463 0.121 Uiso calc 1 . .
H H53B 0.562821 1.023080 0.645154 0.121 Uiso calc 1 . .
C C54 0.4016(6) 0.9565(5) 0.6409(3) 0.1106(19) Uani d 1 . .
H H54A 0.413951 0.929899 0.689577 0.133 Uiso calc 1 . .
H H54B 0.302122 1.003604 0.631886 0.133 Uiso calc 1 . .
C C55 0.4285(7) 0.8763(6) 0.6076(4) 0.147(3) Uani d 1 . .
H H55A 0.432875 0.813131 0.641219 0.177 Uiso calc 1 . .
H H55B 0.345940 0.890959 0.577801 0.177 Uiso calc 1 . .

loop_
_atom_site_aniso_label
_atom_site_aniso_U_11
_atom_site_aniso_U_22
_atom_site_aniso_U_33
_atom_site_aniso_U_12
_atom_site_aniso_U_13
_atom_site_aniso_U_23
V1 0.0248(3) 0.0293(3) 0.0317(3) -0.0105(2) 0.0007(2) -0.0057(2)
P1 0.0265(4) 0.0348(4) 0.0378(5) -0.0104(3) -0.0002(3) -0.0064(4)
C1 0.0340(17) 0.0301(16) 0.0291(17) -0.0110(13) -0.0009(13) -0.0104(13)
C2 0.0302(17) 0.0317(16) 0.0309(17) -0.0092(13) 0.0038(14) -0.0030(14)
C3 0.0255(16) 0.0309(16) 0.0364(18) -0.0115(13) -0.0037(14) 0.0005(14)
C4 0.0314(17) 0.0330(16) 0.0337(18) -0.0105(13) -0.0058(14) -0.0088(14)
C5 0.043(2) 0.0354(17) 0.0341(18) -0.0083(15) 0.0053(15) -0.0081(14)
C6 0.039(2) 0.0375(18) 0.044(2) -0.0047(15) 0.0150(16) -0.0047(16)
C7 0.0276(17) 0.0375(18) 0.047(2) -0.0104(14) 0.0024(15) 0.0025(16)
C8 0.0300(17) 0.0322(16) 0.0372(18) -0.0166(13) -0.0009(14) 0.0011(14)
C9 0.0310(16) 0.0250(14) 0.0256(15) -0.0126(12) -0.0009(12) -0.0048(12)
C10 0.0387(18) 0.0314(16) 0.0265(16) -0.0118(14) -0.0036(13) -0.0095(13)
C11 0.0274(16) 0.0232(14) 0.0216(15) -0.0102(12) -0.0011(12) -0.0007(12)
C12 0.0308(16) 0.0249(14) 0.0230(15) -0.0117(12) -0.0020(12) -0.0012(12)
C13 0.0324(17) 0.0265(15) 0.0263(16) -0.0090(13) 0.0015(13) 0.0001(13)
C14 0.0299(16) 0.0236(14) 0.0277(16) -0.0122(12) 0.0001(13) 0.0027(12)
C15 0.0371(18) 0.0292(16) 0.0332(18) -0.0120(14) 0.0052(14) -0.0109(14)
C16 0.0259(17) 0.0312(16) 0.0408(19) -0.0089(13) 0.0060(14) -0.0043(14)
C17 0.0326(18) 0.0373(17) 0.0379(19) -0.0201(14) -0.0024(14) -0.0028(15)
C18 0.0388(19) 0.0388(18) 0.0371(19) -0.0185(15) 0.0047(15) -0.0154(15)
C19 0.053(2) 0.0305(19) 0.089(3) -0.0120(17) 0.009(2) -0.011(2)
C20 0.059(3) 0.032(2) 0.107(4) -0.0040(19) 0.000(3) 0.005(2)
C21 0.060(3) 0.046(2) 0.083(3) -0.016(2) -0.014(2) 0.019(2)
C22 0.049(2) 0.042(2) 0.056(2) -0.0154(17) -0.0044(18) 0.0077(17)
C23 0.0397(18) 0.0308(16) 0.0358(18) -0.0138(14) 0.0032(14) -0.0071(14)
C24 0.0418(19) 0.0335(17) 0.052(2) -0.0161(15) 0.0094(16) -0.0189(16)
C25 0.0271(16) 0.0320(16) 0.0379(18) -0.0144(13) 0.0060(13) -0.0086(14)
C26 0.0322(17) 0.0310(16) 0.0414(19) -0.0179(14) 0.0082(14) -0.0114(14)
C27 0.0363(18) 0.0285(16) 0.063(2) -0.0146(14) 0.0059(17) -0.0069(16)
C28 0.0361(18) 0.0310(17) 0.049(2) -0.0149(14) 0.0018(15) 0.0004(15)
C29 0.043(2) 0.060(2) 0.046(2) -0.0158(17) -0.0051(16) -0.0193(18)
C30 0.0313(18) 0.050(2) 0.048(2) -0.0134(15) 0.0051(15) -0.0160(16)
C31 0.0331(19) 0.047(2) 0.071(3) -0.0115(16) -0.0080(18) 0.0027(18)
K1 0.0286(5) 0.0259(5) 0.0395(6) -0.0099(4) 0.0013(4) -0.0033(4)
O1 0.0376(12) 0.0308(11) 0.0460(13) -0.0168(9) 0.0000(10) -0.0077(10)
O2 0.0310(12) 0.0277(11) 0.0453(13) -0.0062(9) -0.0045(10) -0.0019(9)
O3 0.0314(12) 0.0376(12) 0.0415(13) -0.0131(9) 0.0061(10) -0.0102(10)
C32 0.0411(19) 0.0377(18) 0.044(2) -0.0243(15) -0.0002(15) -0.0047(15)
C33 0.052(2) 0.0261(16) 0.0405(19) -0.0169(15) 0.0063(16) -0.0054(14)
C34 0.048(2) 0.0261(16) 0.042(2) -0.0054(14) -0.0009(16) -0.0015(14)
C35 0.0326(18) 0.0376(18) 0.057(2) -0.0006(14) -0.0075(16) -0.0166(17)
C36 0.0270(17) 0.051(2) 0.053(2) -0.0114(15) 0.0053(15) -0.0230(17)
C37 0.0359(18) 0.0461(19) 0.0423(19) -0.0251(15) 0.0045(15) -0.0044(16)
O4 0.079(3) 0.065(3) 0.045(2) -0.035(2) -0.0175(19) 0.0052(17)
C38 0.081(4) 0.071(4) 0.054(3) -0.044(3) 0.002(3) -0.014(3)
C39 0.070(4) 0.098(5) 0.114(6) -0.026(3) -0.023(4) -0.034(4)
C40 0.106(5) 0.073(4) 0.102(5) -0.034(4) -0.055(4) 0.009(4)
C41 0.062(4) 0.068(4) 0.051(3) -0.027(4) -0.004(3) -0.005(3)
O4' 0.116(13) 0.091(13) 0.061(8) -0.069(10) -0.013(9) -0.009(8)
C38' 0.079(12) 0.063(12) 0.078(10) -0.037(9) -0.006(9) -0.024(9)
C39' 0.073(13) 0.088(13) 0.083(10) -0.035(10) -0.011(9) -0.034(10)
C40' 0.085(14) 0.072(13) 0.060(9) -0.034(11) -0.024(9) 0.000(9)
C41' 0.082(16) 0.071(14) 0.062(11) -0.042(13) -0.004(10) -0.016(9)
K2 0.0662(7) 0.0347(5) 0.0331(6) -0.0180(5) -0.0005(5) -0.0083(4)
O5 0.0704(16) 0.0351(12) 0.0366(13) -0.0167(12) -0.0055(12) -0.0058(10)
O6 0.0794(18) 0.0453(14) 0.0343(13) -0.0316(13) -0.0021(12) -0.0050(11)
O7 0.0862(19) 0.0438(13) 0.0366(13) -0.0357(13) -0.0073(13) -0.0055(11)
C42 0.062(2) 0.0361(19) 0.053(2) -0.0148(17) -0.0097(19) -0.0028(17)
C43 0.071(3) 0.0384(19) 0.043(2) -0.0214(18) -0.0118(18) 0.0050(16)
C44 0.093(3) 0.054(2) 0.033(2) -0.032(2) -0.0108(19) -0.0042(17)
C45 0.099(3) 0.055(2) 0.037(2) -0.036(2) -0.012(2) -0.0070(18)
C46 0.107(3) 0.051(2) 0.047(2) -0.047(2) -0.009(2) -0.0090(19)
C47 0.086(3) 0.041(2) 0.046(2) -0.030(2) 0.006(2) -0.0151(17)
O8 0.069(6) 0.099(10) 0.053(6) 0.009(5) 0.025(5) -0.002(6)
C48 0.066(7) 0.063(9) 0.069(8) -0.020(6) 0.011(6) -0.006(6)
C49 0.055(6) 0.070(9) 0.089(9) -0.012(6) 0.019(5) -0.015(6)
C50 0.065(7) 0.134(12) 0.070(8) -0.031(8) 0.015(6) 0.012(8)
C51 0.068(6) 0.110(11) 0.054(6) -0.027(7) 0.004(5) -0.012(7)
O8' 0.075(8) 0.098(10) 0.071(9) -0.006(8) -0.009(7) -0.027(8)
C48' 0.068(10) 0.078(12) 0.068(9) -0.012(9) -0.011(7) -0.020(9)
C49' 0.071(9) 0.088(12) 0.089(10) -0.008(9) -0.002(8) -0.012(10)
C50' 0.072(10) 0.119(13) 0.079(10) -0.012(11) 0.015(9) -0.016(10)
C51' 0.076(11) 0.117(14) 0.067(10) -0.038(12) 0.005(9) -0.038(10)
O8" 0.089(7) 0.086(8) 0.072(6) 0.019(6) 0.006(5) -0.023(5)
C48" 0.076(7) 0.080(10) 0.078(6) -0.014(7) -0.002(6) -0.005(6)
C49" 0.086(8) 0.075(7) 0.114(8) -0.008(6) 0.021(7) -0.014(6)
C50" 0.086(9) 0.135(9) 0.070(6) -0.033(8) -0.003(6) -0.033(6)
C51" 0.072(8) 0.089(8) 0.093(8) -0.014(6) 0.006(7) 0.004(6)
O9 0.111(3) 0.139(4) 0.200(5) -0.078(3) 0.062(3) -0.069(3)
C52 0.083(4) 0.108(4) 0.108(4) -0.047(3) -0.003(3) -0.011(3)
C53 0.068(3) 0.089(4) 0.131(5) -0.020(3) 0.008(3) -0.009(3)
C54 0.090(4) 0.108(4) 0.144(5) -0.050(4) 0.011(4) -0.027(4)
C55 0.135(6) 0.168(7) 0.174(7) -0.100(5) 0.091(5) -0.066(6)

loop_
_atom_type_symbol
_atom_type_description
_atom_type_scat_dispersion_real
_atom_type_scat_dispersion_imag
_atom_type_scat_source
C C 0.0033 0.0016 'International Tables Vol C Tables 4.2.6.8 and 6.1.1.4'
H H 0.0000 0.0000 'International Tables Vol C Tables 4.2.6.8 and 6.1.1.4'
O O 0.0106 0.0060 'International Tables Vol C Tables 4.2.6.8 and 6.1.1.4'
P P 0.1023 0.0942 'International Tables Vol C Tables 4.2.6.8 and 6.1.1.4'
K K 0.2009 0.2494 'International Tables Vol C Tables 4.2.6.8 and 6.1.1.4'
V V 0.3005 0.5294 'International Tables Vol C Tables 4.2.6.8 and 6.1.1.4'

loop_
_geom_angle_atom_site_label_1
_geom_angle_atom_site_label_2
_geom_angle_atom_site_label_3
_geom_angle_site_symmetry_1
_geom_angle_site_symmetry_3
_geom_angle
_geom_angle_publ_flag
C16 V1 C17 . . 36.29(11) ?
C16 V1 C3 . . 135.95(11) ?
C17 V1 C3 . . 144.25(12) ?
C16 V1 C2 . . 133.31(11) ?
C17 V1 C2 . . 115.31(12) ?
C3 V1 C2 . . 35.96(11) ?
C16 V1 C1 . . 97.33(11) ?
C17 V1 C1 . . 81.39(11) ?
C3 V1 C1 . . 64.02(11) ?
C2 V1 C1 . . 36.76(10) ?
C16 V1 C15 . . 36.75(11) ?
C17 V1 C15 . . 63.72(12) ?
C3 V1 C15 . . 136.26(11) ?
C2 V1 C15 . . 164.48(11) ?
C1 V1 C15 . . 133.43(11) ?
C16 V1 C4 . . 101.61(11) ?
C17 V1 C4 . . 126.44(11) ?
C3 V1 C4 . . 36.28(10) ?
C2 V1 C4 . . 64.00(11) ?
C1 V1 C4 . . 72.57(11) ?
C15 V1 C4 . . 103.37(11) ?
C16 V1 C18 . . 63.78(11) ?
C17 V1 C18 . . 36.42(11) ?
C3 V1 C18 . . 152.93(12) ?
C2 V1 C18 . . 118.46(12) ?
C1 V1 C18 . . 99.36(11) ?
C15 V1 C18 . . 70.78(11) ?
C4 V1 C18 . . 162.86(11) ?
C16 V1 P1 . . 131.35(9) ?
C17 V1 P1 . . 134.53(9) ?
C3 V1 P1 . . 79.15(8) ?
C2 V1 P1 . . 95.19(8) ?
C1 V1 P1 . . 131.23(8) ?
C15 V1 P1 . . 95.24(8) ?
C4 V1 P1 . . 96.49(8) ?
C18 V1 P1 . . 100.06(8) ?
C31 P1 C29 . . 100.86(17) ?
C31 P1 C30 . . 98.78(16) ?
C29 P1 C30 . . 100.73(16) ?
C31 P1 V1 . . 122.03(11) ?
C29 P1 V1 . . 114.17(11) ?
C30 P1 V1 . . 116.86(11) ?
C2 C1 C11 . . 120.2(3) ?
C2 C1 V1 . . 70.33(17) ?
C11 C1 V1 . . 97.80(18) ?
C2 C1 H1 . . 117.8(19) ?
C11 C1 H1 . . 117.3(19) ?
V1 C1 H1 . . 122.5(18) ?
C3 C2 C1 . . 116.9(3) ?
C3 C2 V1 . . 71.96(17) ?
C1 C2 V1 . . 72.92(17) ?
C3 C2 H2 . . 121.9(19) ?
C1 C2 H2 . . 121.0(19) ?
V1 C2 H2 . . 120.8(18) ?
C2 C3 C4 . . 118.7(3) ?
C2 C3 V1 . . 72.08(17) ?
C4 C3 V1 . . 74.30(17) ?
C2 C3 H3 . . 120.8(18) ?
C4 C3 H3 . . 120.4(18) ?
V1 C3 H3 . . 125.7(18) ?
C3 C4 C12 . . 120.6(3) ?
C3 C4 V1 . . 69.42(17) ?
C12 C4 V1 . . 97.10(18) ?
C3 C4 H4 . . 118.5(19) ?
C12 C4 H4 . . 116.9(19) ?
V1 C4 H4 . . 122.8(18) ?
C6 C5 C13 . . 121.9(3) ?
C6 C5 H5 . . 119.1 ?
C13 C5 H5 . . 119.1 ?
C5 C6 C7 . . 119.7(3) ?
C5 C6 H6 . . 120.2 ?
C7 C6 H6 . . 120.2 ?
C8 C7 C6 . . 120.0(3) ?
C8 C7 H7 . . 120.0 ?
C6 C7 H7 . . 120.0 ?
C7 C8 C14 . . 122.0(3) ?
C7 C8 H8 . . 119.0 ?
C14 C8 H8 . . 119.0 ?
C11 C9 C14 . . 122.5(3) ?
C11 C9 H9 . . 118.8 ?
C14 C9 H9 . . 118.8 ?
C12 C10 C13 . . 122.7(3) ?
C12 C10 H10 . . 118.7 ?
C13 C10 H10 . . 118.7 ?
C9 C11 C1 . . 124.8(3) ?
C9 C11 C12 . . 119.0(2) ?
C1 C11 C12 . . 116.1(2) ?
C10 C12 C4 . . 125.2(3) ?
C10 C12 C11 . . 119.2(3) ?
C4 C12 C11 . . 115.6(2) ?
C5 C13 C10 . . 123.3(3) ?
C5 C13 C14 . . 118.2(3) ?
C10 C13 C14 . . 118.4(3) ?
C8 C14 C9 . . 123.5(3) ?
C8 C14 C13 . . 118.2(3) ?
C9 C14 C13 . . 118.3(3) ?
C16 C15 C25 . . 118.5(3) ?
C16 C15 V1 . . 67.93(17) ?
C25 C15 V1 . . 105.21(19) ?
C16 C15 H15 . . 115.7(19) ?
C25 C15 H15 . . 118.1(19) ?
V1 C15 H15 . . 121.4(19) ?
C17 C16 C15 . . 116.9(3) ?
C17 C16 V1 . . 72.41(17) ?
C15 C16 V1 . . 75.32(17) ?
C17 C16 H16 . . 122.0(18) ?
C15 C16 H16 . . 120.9(18) ?
V1 C16 H16 . . 117.3(18) ?
C16 C17 C18 . . 117.8(3) ?
C16 C17 V1 . . 71.30(17) ?
C18 C17 V1 . . 76.30(18) ?
C16 C17 H17 . . 120.6(19) ?
C18 C17 H17 . . 121.5(18) ?
V1 C17 H17 . . 119.2(19) ?
C17 C18 C26 . . 118.2(3) ?
C17 C18 V1 . . 67.27(17) ?
C26 C18 V1 . . 104.1(2) ?
C17 C18 H18 . . 118(2) ?
C26 C18 H18 . . 115.9(19) ?
V1 C18 H18 . . 123.8(19) ?
C20 C19 C27 . . 121.3(4) ?
C20 C19 H19 . . 119.4 ?
C27 C19 H19 . . 119.4 ?
C19 C20 C21 . . 120.2(4) ?
C19 C20 H20 . . 119.9 ?
C21 C20 H20 . . 119.9 ?
C22 C21 C20 . . 120.6(4) ?
C22 C21 H21 . . 119.7 ?
C20 C21 H21 . . 119.7 ?
C21 C22 C28 . . 120.9(4) ?
C21 C22 H22 . . 119.5 ?
C28 C22 H22 . . 119.5 ?
C25 C23 C28 . . 122.3(3) ?
C25 C23 H23 . . 118.9 ?
C28 C23 H23 . . 118.9 ?
C26 C24 C27 . . 122.2(3) ?
C26 C24 H24 . . 118.9 ?
C27 C24 H24 . . 118.9 ?
C23 C25 C26 . . 118.9(3) ?
C23 C25 C15 . . 125.8(3) ?
C26 C25 C15 . . 115.3(3) ?
C24 C26 C25 . . 119.1(3) ?
C24 C26 C18 . . 125.7(3) ?
C25 C26 C18 . . 115.1(3) ?
C24 C27 C19 . . 122.7(3) ?
C24 C27 C28 . . 119.0(3) ?
C19 C27 C28 . . 118.3(3) ?
C22 C28 C23 . . 122.8(3) ?
C22 C28 C27 . . 118.8(3) ?
C23 C28 C27 . . 118.4(3) ?
P1 C29 H29A . . 109.5 ?
P1 C29 H29B . . 109.5 ?
H29A C29 H29B . . 109.5 ?
P1 C29 H29C . . 109.5 ?
H29A C29 H29C . . 109.5 ?
H29B C29 H29C . . 109.5 ?
P1 C30 H30A . . 109.5 ?
P1 C30 H30B . . 109.5 ?
H30A C30 H30B . . 109.5 ?
P1 C30 H30C . . 109.5 ?
H30A C30 H30C . . 109.5 ?
H30B C30 H30C . . 109.5 ?
P1 C31 H31A . . 109.5 ?
P1 C31 H31B . . 109.5 ?
H31A C31 H31B . . 109.5 ?
P1 C31 H31C . . 109.5 ?
H31A C31 H31C . . 109.5 ?
H31B C31 H31C . . 109.5 ?
O4 K1 O4 2_657 . 180.0 ?
O4 K1 O2 2_657 2_657 83.97(11) ?
O4 K1 O2 . 2_657 96.03(11) ?
O4' K1 O2 . . 101.7(6) ?
O4' K1 O2 2_657 . 78.3(6) ?
O4 K1 O2 2_657 . 96.03(11) ?
O4 K1 O2 . . 83.97(11) ?
O2 K1 O2 2_657 . 180.00(6) ?
O4' K1 O1 . . 103.6(4) ?
O4' K1 O1 2_657 . 76.4(4) ?
O4 K1 O1 2_657 . 80.16(10) ?
O4 K1 O1 . . 99.84(10) ?
O2 K1 O1 2_657 . 119.02(6) ?
O2 K1 O1 . . 60.98(6) ?
O4 K1 O1 2_657 2_657 99.85(10) ?
O4 K1 O1 . 2_657 80.16(10) ?
O2 K1 O1 2_657 2_657 60.98(6) ?
O2 K1 O1 . 2_657 119.02(6) ?
O1 K1 O1 . 2_657 180.00(7) ?
O4 K1 O3 2_657 2_657 84.95(10) ?
O4 K1 O3 . 2_657 95.05(10) ?
O2 K1 O3 2_657 2_657 60.79(6) ?
O2 K1 O3 . 2_657 119.21(6) ?
O1 K1 O3 . 2_657 59.42(6) ?
O1 K1 O3 2_657 2_657 120.58(6) ?
O4' K1 O3 . . 98.4(5) ?
O4' K1 O3 2_657 . 81.6(5) ?
O4 K1 O3 2_657 . 95.05(10) ?
O4 K1 O3 . . 84.95(10) ?
O2 K1 O3 2_657 . 119.21(6) ?
O2 K1 O3 . . 60.79(6) ?
O1 K1 O3 . . 120.58(6) ?
O1 K1 O3 2_657 . 59.42(6) ?
O3 K1 O3 2_657 . 180.0 ?
C33 O1 C32 . . 112.7(2) ?
C33 O1 K1 . . 114.19(16) ?
C32 O1 K1 . . 117.82(16) ?
C35 O2 C34 . . 113.6(2) ?
C35 O2 K1 . . 116.18(16) ?
C34 O2 K1 . . 114.74(17) ?
C36 O3 C37 . . 112.4(2) ?
C36 O3 K1 . . 109.56(16) ?
C37 O3 K1 . . 112.59(16) ?
O1 C32 C37 . 2_657 108.1(2) ?
O1 C32 H32A . . 110.1 ?
C37 C32 H32A 2_657 . 110.1 ?
O1 C32 H32B . . 110.1 ?
C37 C32 H32B 2_657 . 110.1 ?
H32A C32 H32B . . 108.4 ?
O1 C33 C34 . . 108.9(2) ?
O1 C33 H33A . . 109.9 ?
C34 C33 H33A . . 109.9 ?
O1 C33 H33B . . 109.9 ?
C34 C33 H33B . . 109.9 ?
H33A C33 H33B . . 108.3 ?
O2 C34 C33 . . 108.1(2) ?
O2 C34 H34A . . 110.1 ?
C33 C34 H34A . . 110.1 ?
O2 C34 H34B . . 110.1 ?
C33 C34 H34B . . 110.1 ?
H34A C34 H34B . . 108.4 ?
O2 C35 C36 . . 108.7(3) ?
O2 C35 H35A . . 110.0 ?
C36 C35 H35A . . 110.0 ?
O2 C35 H35B . . 110.0 ?
C36 C35 H35B . . 110.0 ?
H35A C35 H35B . . 108.3 ?
O3 C36 C35 . . 109.0(3) ?
O3 C36 H36A . . 109.9 ?
C35 C36 H36A . . 109.9 ?
O3 C36 H36B . . 109.9 ?
C35 C36 H36B . . 109.9 ?
H36A C36 H36B . . 108.3 ?
O3 C37 C32 . 2_657 108.6(2) ?
O3 C37 H37A . . 110.0 ?
C32 C37 H37A 2_657 . 110.0 ?
O3 C37 H37B . . 110.0 ?
C32 C37 H37B 2_657 . 110.0 ?
H37A C37 H37B . . 108.3 ?
C41 O4 C38 . . 107.0(4) ?
C41 O4 K1 . . 130.6(4) ?
C38 O4 K1 . . 113.4(3) ?
O4 C38 C39 . . 104.4(4) ?
O4 C38 H38A . . 110.9 ?
C39 C38 H38A . . 110.9 ?
O4 C38 H38B . . 110.9 ?
C39 C38 H38B . . 110.9 ?
H38A C38 H38B . . 108.9 ?
C40 C39 C38 . . 104.3(5) ?
C40 C39 H39A . . 110.9 ?
C38 C39 H39A . . 110.9 ?
C40 C39 H39B . . 110.9 ?
C38 C39 H39B . . 110.9 ?
H39A C39 H39B . . 108.9 ?
C39 C40 C41 . . 105.3(5) ?
C39 C40 H40A . . 110.7 ?
C41 C40 H40A . . 110.7 ?
C39 C40 H40B . . 110.7 ?
C41 C40 H40B . . 110.7 ?
H40A C40 H40B . . 108.8 ?
O4 C41 C40 . . 106.9(5) ?
O4 C41 H41A . . 110.3 ?
C40 C41 H41A . . 110.3 ?
O4 C41 H41B . . 110.3 ?
C40 C41 H41B . . 110.3 ?
H41A C41 H41B . . 108.6 ?
C41' O4' C38' . . 111.7(14) ?
C41' O4' K1 . . 127.3(15) ?
C38' O4' K1 . . 119.2(13) ?
O4' C38' C39' . . 104.8(13) ?
O4' C38' H38C . . 110.8 ?
C39' C38' H38C . . 110.8 ?
O4' C38' H38D . . 110.8 ?
C39' C38' H38D . . 110.8 ?
H38C C38' H38D . . 108.9 ?
C40' C39' C38' . . 107.7(12) ?
C40' C39' H39C . . 110.2 ?
C38' C39' H39C . . 110.2 ?
C40' C39' H39D . . 110.2 ?
C38' C39' H39D . . 110.2 ?
H39C C39' H39D . . 108.5 ?
C39' C40' C41' . . 105.8(12) ?
C39' C40' H40C . . 110.6 ?
C41' C40' H40C . . 110.6 ?
C39' C40' H40D . . 110.6 ?
C41' C40' H40D . . 110.6 ?
H40C C40' H40D . . 108.7 ?
O4' C41' C40' . . 107.5(14) ?
O4' C41' H41C . . 110.2 ?
C40' C41' H41C . . 110.2 ?
O4' C41' H41D . . 110.2 ?
C40' C41' H41D . . 110.2 ?
H41C C41' H41D . . 108.5 ?
O8 K2 O8 2_766 . 180.0 ?
O8 K2 O8' 2_766 2_766 15.5(6) ?
O8 K2 O8' . 2_766 164.5(6) ?
O8' K2 O8' 2_766 . 180.0 ?
O8 K2 O5 2_766 2_766 95.5(4) ?
O8 K2 O5 . 2_766 84.5(4) ?
O8 K2 O5 2_766 . 84.5(4) ?
O8 K2 O5 . . 95.5(4) ?
O8' K2 O5 2_766 . 95.4(6) ?
O8' K2 O5 . . 84.6(6) ?
O5 K2 O5 2_766 . 180.00(10) ?
O8 K2 O7 2_766 . 99.5(4) ?
O8 K2 O7 . . 80.5(4) ?
O8' K2 O7 2_766 . 103.6(6) ?
O8' K2 O7 . . 76.4(6) ?
O5 K2 O7 2_766 . 61.08(6) ?
O5 K2 O7 . . 118.92(6) ?
O8 K2 O7 2_766 2_766 80.5(4) ?
O8 K2 O7 . 2_766 99.5(4) ?
O5 K2 O7 2_766 2_766 118.92(6) ?
O5 K2 O7 . 2_766 61.08(6) ?
O7 K2 O7 . 2_766 180.0 ?
O5 K2 O8" 2_766 . 94.6(3) ?
O5 K2 O8" . . 85.4(3) ?
O7 K2 O8" . . 92.0(3) ?
O7 K2 O8" 2_766 . 88.0(3) ?
O8 K2 O8" 2_766 2_766 12.6(6) ?
O8 K2 O8" . 2_766 167.4(6) ?
O8' K2 O8" 2_766 2_766 18.5(6) ?
O8' K2 O8" . 2_766 161.5(6) ?
O5 K2 O8" 2_766 2_766 85.4(3) ?
O5 K2 O8" . 2_766 94.6(3) ?
O7 K2 O8" . 2_766 88.0(3) ?
O7 K2 O8" 2_766 2_766 92.0(3) ?
O8" K2 O8" . 2_766 180.0 ?
O8 K2 O6 2_766 . 82.4(3) ?
O8 K2 O6 . . 97.6(3) ?
O8' K2 O6 2_766 . 97.4(5) ?
O8' K2 O6 . . 82.6(5) ?
O5 K2 O6 2_766 . 120.17(6) ?
O5 K2 O6 . . 59.83(6) ?
O7 K2 O6 . . 60.45(7) ?
O7 K2 O6 2_766 . 119.55(7) ?
O8" K2 O6 . . 98.9(3) ?
O8" K2 O6 2_766 . 81.1(3) ?
O8 K2 O6 2_766 2_766 97.6(3) ?
O8 K2 O6 . 2_766 82.4(3) ?
O5 K2 O6 2_766 2_766 59.83(6) ?
O5 K2 O6 . 2_766 120.17(6) ?
O7 K2 O6 . 2_766 119.55(7) ?
O7 K2 O6 2_766 2_766 60.45(7) ?
O6 K2 O6 . 2_766 180.0 ?
O8 K2 H48D 2_766 2_766 27.5(7) ?
O8 K2 H48D . 2_766 152.5(7) ?
O5 K2 H48D 2_766 2_766 99.4(12) ?
O5 K2 H48D . 2_766 80.6(12) ?
O7 K2 H48D . 2_766 77.8(6) ?
O7 K2 H48D 2_766 2_766 102.2(6) ?
O6 K2 H48D . 2_766 56.8(9) ?
O6 K2 H48D 2_766 2_766 123.2(9) ?
C42 O5 C47 . 2_766 112.9(3) ?
C42 O5 K2 . . 118.92(18) ?
C47 O5 K2 2_766 . 114.31(18) ?
C43 O6 C44 . . 112.4(2) ?
C43 O6 K2 . . 111.23(19) ?
C44 O6 K2 . . 114.09(19) ?
C45 O7 C46 . . 112.1(3) ?
C45 O7 K2 . . 113.33(19) ?
C46 O7 K2 . . 114.01(19) ?
O5 C42 C43 . . 108.3(3) ?
O5 C42 H42A . . 110.0 ?
C43 C42 H42A . . 110.0 ?
O5 C42 H42B . . 110.0 ?
C43 C42 H42B . . 110.0 ?
H42A C42 H42B . . 108.4 ?
O6 C43 C42 . . 108.8(3) ?
O6 C43 H43A . . 109.9 ?
C42 C43 H43A . . 109.9 ?
O6 C43 H43B . . 109.9 ?
C42 C43 H43B . . 109.9 ?
H43A C43 H43B . . 108.3 ?
O6 C44 C45 . . 108.0(3) ?
O6 C44 H44A . . 110.1 ?
C45 C44 H44A . . 110.1 ?
O6 C44 H44B . . 110.1 ?
C45 C44 H44B . . 110.1 ?
H44A C44 H44B . . 108.4 ?
O7 C45 C44 . . 108.6(3) ?
O7 C45 H45A . . 110.0 ?
C44 C45 H45A . . 110.0 ?
O7 C45 H45B . . 110.0 ?
C44 C45 H45B . . 110.0 ?
H45A C45 H45B . . 108.3 ?
O7 C46 C47 . . 109.7(3) ?
O7 C46 H46A . . 109.7 ?
C47 C46 H46A . . 109.7 ?
O7 C46 H46B . . 109.7 ?
C47 C46 H46B . . 109.7 ?
H46A C46 H46B . . 108.2 ?
O5 C47 C46 2_766 . 108.2(3) ?
O5 C47 H47A 2_766 . 110.1 ?
C46 C47 H47A . . 110.1 ?
O5 C47 H47B 2_766 . 110.1 ?
C46 C47 H47B . . 110.1 ?
H47A C47 H47B . . 108.4 ?
C48 O8 C51 . . 110.1(10) ?
C48 O8 K2 . . 129.4(10) ?
C51 O8 K2 . . 116.0(9) ?
O8 C48 C49 . . 104.7(10) ?
O8 C48 H48A . . 110.8 ?
C49 C48 H48A . . 110.8 ?
O8 C48 H48B . . 110.8 ?
C49 C48 H48B . . 110.8 ?
H48A C48 H48B . . 108.9 ?
C48 C49 C50 . . 104.7(9) ?
C48 C49 H49A . . 110.8 ?
C50 C49 H49A . . 110.8 ?
C48 C49 H49B . . 110.8 ?
C50 C49 H49B . . 110.8 ?
H49A C49 H49B . . 108.9 ?
C51 C50 C49 . . 106.5(9) ?
C51 C50 H50A . . 110.4 ?
C49 C50 H50A . . 110.4 ?
C51 C50 H50B . . 110.4 ?
C49 C50 H50B . . 110.4 ?
H50A C50 H50B . . 108.6 ?
O8 C51 C50 . . 102.1(10) ?
O8 C51 H51A . . 111.3 ?
C50 C51 H51A . . 111.3 ?
O8 C51 H51B . . 111.3 ?
C50 C51 H51B . . 111.3 ?
H51A C51 H51B . . 109.2 ?
C48' O8' C51' . . 113.1(18) ?
C48' O8' K2 . . 97.4(18) ?
C51' O8' K2 . . 132(2) ?
O8' C48' C49' . . 106.2(14) ?
O8' C48' H48C . . 110.5 ?
C49' C48' H48C . . 110.5 ?
O8' C48' H48D . . 110.5 ?
C49' C48' H48D . . 110.5 ?
H48C C48' H48D . . 108.7 ?
C48' C49' C50' . . 106.5(13) ?
C48' C49' H49C . . 110.4 ?
C50' C49' H49C . . 110.4 ?
C48' C49' H49D . . 110.4 ?
C50' C49' H49D . . 110.4 ?
H49C C49' H49D . . 108.6 ?
C51' C50' C49' . . 104.6(13) ?
C51' C50' H50C . . 110.8 ?
C49' C50' H50C . . 110.8 ?
C51' C50' H50D . . 110.8 ?
C49' C50' H50D . . 110.8 ?
H50C C50' H50D . . 108.9 ?
O8' C51' C50' . . 107.0(15) ?
O8' C51' H51C . . 110.3 ?
C50' C51' H51C . . 110.3 ?
O8' C51' H51D . . 110.3 ?
C50' C51' H51D . . 110.3 ?
H51C C51' H51D . . 108.6 ?
C48" O8" C51" . . 105.3(10) ?
C48" O8" K2 . . 122.4(12) ?
C51" O8" K2 . . 120.9(10) ?
O8" C48" C49" . . 107.3(11) ?
O8" C48" H48E . . 110.3 ?
C49" C48" H48E . . 110.3 ?
O8" C48" H48F . . 110.3 ?
C49" C48" H48F . . 110.3 ?
H48E C48" H48F . . 108.5 ?
C50" C49" C48" . . 107.4(9) ?
C50" C49" H49E . . 110.2 ?
C48" C49" H49E . . 110.2 ?
C50" C49" H49F . . 110.2 ?
C48" C49" H49F . . 110.2 ?
H49E C49" H49F . . 108.5 ?
C49" C50" C51" . . 101.5(9) ?
C49" C50" H50E . . 111.5 ?
C51" C50" H50E . . 111.5 ?
C49" C50" H50F . . 111.5 ?
C51" C50" H50F . . 111.5 ?
H50E C50" H50F . . 109.3 ?
O8" C51" C50" . . 105.7(10) ?
O8" C51" H51E . . 110.6 ?
C50" C51" H51E . . 110.6 ?
O8" C51" H51F . . 110.6 ?
C50" C51" H51F . . 110.6 ?
H51E C51" H51F . . 108.7 ?
C55 O9 C52 . . 108.2(5) ?
O9 C52 C53 . . 107.8(4) ?
O9 C52 H52A . . 110.1 ?
C53 C52 H52A . . 110.1 ?
O9 C52 H52B . . 110.1 ?
C53 C52 H52B . . 110.1 ?
H52A C52 H52B . . 108.5 ?
C52 C53 C54 . . 104.4(5) ?
C52 C53 H53A . . 110.9 ?
C54 C53 H53A . . 110.9 ?
C52 C53 H53B . . 110.9 ?
C54 C53 H53B . . 110.9 ?
H53A C53 H53B . . 108.9 ?
C55 C54 C53 . . 103.0(5) ?
C55 C54 H54A . . 111.2 ?
C53 C54 H54A . . 111.2 ?
C55 C54 H54B . . 111.2 ?
C53 C54 H54B . . 111.2 ?
H54A C54 H54B . . 109.1 ?
O9 C55 C54 . . 112.7(5) ?
O9 C55 H55A . . 109.1 ?
C54 C55 H55A . . 109.1 ?
O9 C55 H55B . . 109.1 ?
C54 C55 H55B . . 109.1 ?
H55A C55 H55B . . 107.8 ?

loop_
_geom_bond_atom_site_label_1
_geom_bond_atom_site_label_2
_geom_bond_site_symmetry_2
_geom_bond_distance
_geom_bond_publ_flag
V1 C16 . 2.208(3) y
V1 C17 . 2.222(3) y
V1 C3 . 2.243(3) y
V1 C2 . 2.245(3) y
V1 C1 . 2.279(3) y
V1 C15 . 2.304(3) y
V1 C4 . 2.307(3) y
V1 C18 . 2.340(3) y
V1 P1 . 2.5031(10) y
P1 C31 . 1.826(3) ?
P1 C29 . 1.827(3) ?
P1 C30 . 1.829(3) ?
C1 C2 . 1.427(4) ?
C1 C11 . 1.451(4) ?
C1 H1 . 0.92(3) ?
C2 C3 . 1.386(4) ?
C2 H2 . 0.95(3) ?
C3 C4 . 1.418(4) ?
C3 H3 . 0.95(3) ?
C4 C12 . 1.444(4) ?
C4 H4 . 0.93(3) ?
C5 C6 . 1.379(5) ?
C5 C13 . 1.407(4) ?
C5 H5 . 0.9500 ?
C6 C7 . 1.397(5) ?
C6 H6 . 0.9500 ?
C7 C8 . 1.374(4) ?
C7 H7 . 0.9500 ?
C8 C14 . 1.404(4) ?
C8 H8 . 0.9500 ?
C9 C11 . 1.375(4) ?
C9 C14 . 1.425(4) ?
C9 H9 . 0.9500 ?
C10 C12 . 1.374(4) ?
C10 C13 . 1.417(4) ?
C10 H10 . 0.9500 ?
C11 C12 . 1.452(4) ?
C13 C14 . 1.438(4) ?
C15 C16 . 1.425(4) ?
C15 C25 . 1.455(4) ?
C15 H15 . 0.91(3) ?
C16 C17 . 1.379(4) ?
C16 H16 . 0.96(3) ?
C17 C18 . 1.430(4) ?
C17 H17 . 0.95(3) ?
C18 C26 . 1.458(4) ?
C18 H18 . 0.93(3) ?
C19 C20 . 1.375(6) ?
C19 C27 . 1.417(4) ?
C19 H19 . 0.9500 ?
C20 C21 . 1.387(6) ?
C20 H20 . 0.9500 ?
C21 C22 . 1.374(5) ?
C21 H21 . 0.9500 ?
C22 C28 . 1.415(5) ?
C22 H22 . 0.9500 ?
C23 C25 . 1.379(4) ?
C23 C28 . 1.420(4) ?
C23 H23 . 0.9500 ?
C24 C26 . 1.376(4) ?
C24 C27 . 1.417(5) ?
C24 H24 . 0.9500 ?
C25 C26 . 1.450(4) ?
C27 C28 . 1.423(5) ?
C29 H29A . 0.9800 ?
C29 H29B . 0.9800 ?
C29 H29C . 0.9800 ?
C30 H30A . 0.9800 ?
C30 H30B . 0.9800 ?
C30 H30C . 0.9800 ?
C31 H31A . 0.9800 ?
C31 H31B . 0.9800 ?
C31 H31C . 0.9800 ?
K1 O4' . 2.699(13) ?
K1 O4' 2_657 2.699(13) ?
K1 O4 2_657 2.714(4) ?
K1 O4 . 2.714(4) ?
K1 O2 2_657 2.7549(19) ?
K1 O2 . 2.7549(19) ?
K1 O1 . 2.7793(19) ?
K1 O1 2_657 2.7793(19) ?
K1 O3 2_657 2.870(2) ?
K1 O3 . 2.870(2) ?
O1 C33 . 1.419(3) ?
O1 C32 . 1.422(4) ?
O2 C35 . 1.423(4) ?
O2 C34 . 1.427(3) ?
O3 C36 . 1.422(3) ?
O3 C37 . 1.429(3) ?
C32 C37 2_657 1.489(4) ?
C32 H32A . 0.9900 ?
C32 H32B . 0.9900 ?
C33 C34 . 1.495(4) ?
C33 H33A . 0.9900 ?
C33 H33B . 0.9900 ?
C34 H34A . 0.9900 ?
C34 H34B . 0.9900 ?
C35 C36 . 1.488(4) ?
C35 H35A . 0.9900 ?
C35 H35B . 0.9900 ?
C36 H36A . 0.9900 ?
C36 H36B . 0.9900 ?
C37 H37A . 0.9900 ?
C37 H37B . 0.9900 ?
O4 C41 . 1.406(6) ?
O4 C38 . 1.419(6) ?
C38 C39 . 1.516(7) ?
C38 H38A . 0.9900 ?
C38 H38B . 0.9900 ?
C39 C40 . 1.488(8) ?
C39 H39A . 0.9900 ?
C39 H39B . 0.9900 ?
C40 C41 . 1.501(8) ?
C40 H40A . 0.9900 ?
C40 H40B . 0.9900 ?
C41 H41A . 0.9900 ?
C41 H41B . 0.9900 ?
O4' C41' . 1.406(15) ?
O4' C38' . 1.419(15) ?
C38' C39' . 1.504(16) ?
C38' H38C . 0.9900 ?
C38' H38D . 0.9900 ?
C39' C40' . 1.466(17) ?
C39' H39C . 0.9900 ?
C39' H39D . 0.9900 ?
C40' C41' . 1.495(16) ?
C40' H40C . 0.9900 ?
C40' H40D . 0.9900 ?
C41' H41C . 0.9900 ?
C41' H41D . 0.9900 ?
K2 O8 2_766 2.706(9) ?
K2 O8 . 2.706(9) ?
K2 O8' 2_766 2.716(15) ?
K2 O8' . 2.716(15) ?
K2 O5 2_766 2.759(2) ?
K2 O5 . 2.759(2) ?
K2 O7 . 2.781(2) ?
K2 O7 2_766 2.781(2) ?
K2 O8" . 2.789(11) ?
K2 O8" 2_766 2.789(11) ?
K2 O6 . 2.839(2) ?
K2 O6 2_766 2.839(2) ?
K2 H48D 2_766 2.86(3) ?
O5 C42 . 1.417(4) ?
O5 C47 2_766 1.421(4) ?
O6 C43 . 1.425(4) ?
O6 C44 . 1.426(4) ?
O7 C45 . 1.418(4) ?
O7 C46 . 1.421(4) ?
C42 C43 . 1.491(5) ?
C42 H42A . 0.9900 ?
C42 H42B . 0.9900 ?
C43 H43A . 0.9900 ?
C43 H43B . 0.9900 ?
C44 C45 . 1.501(5) ?
C44 H44A . 0.9900 ?
C44 H44B . 0.9900 ?
C45 H45A . 0.9900 ?
C45 H45B . 0.9900 ?
C46 C47 . 1.489(5) ?
C46 H46A . 0.9900 ?
C46 H46B . 0.9900 ?
C47 H47A . 0.9900 ?
C47 H47B . 0.9900 ?
O8 C48 . 1.393(12) ?
O8 C51 . 1.412(12) ?
C48 C49 . 1.490(15) ?
C48 H48A . 0.9900 ?
C48 H48B . 0.9900 ?
C49 C50 . 1.494(13) ?
C49 H49A . 0.9900 ?
C49 H49B . 0.9900 ?
C50 C51 . 1.491(13) ?
C50 H50A . 0.9900 ?
C50 H50B . 0.9900 ?
C51 H51A . 0.9900 ?
C51 H51B . 0.9900 ?
O8' C48' . 1.379(15) ?
O8' C51' . 1.385(15) ?
C48' C49' . 1.493(17) ?
C48' H48C . 0.9900 ?
C48' H48D . 0.9900 ?
C49' C50' . 1.496(18) ?
C49' H49C . 0.9900 ?
C49' H49D . 0.9900 ?
C50' C51' . 1.482(17) ?
C50' H50C . 0.9900 ?
C50' H50D . 0.9900 ?
C51' H51C . 0.9900 ?
C51' H51D . 0.9900 ?
O8" C48" . 1.399(12) ?
O8" C51" . 1.425(11) ?
C48" C49" . 1.488(14) ?
C48" H48E . 0.9900 ?
C48" H48F . 0.9900 ?
C49" C50" . 1.468(14) ?
C49" H49E . 0.9900 ?
C49" H49F . 0.9900 ?
C50" C51" . 1.523(13) ?
C50" H50E . 0.9900 ?
C50" H50F . 0.9900 ?
C51" H51E . 0.9900 ?
C51" H51F . 0.9900 ?
O9 C55 . 1.375(6) ?
O9 C52 . 1.410(6) ?
C52 C53 . 1.484(7) ?
C52 H52A . 0.9900 ?
C52 H52B . 0.9900 ?
C53 C54 . 1.519(7) ?
C53 H53A . 0.9900 ?
C53 H53B . 0.9900 ?
C54 C55 . 1.446(8) ?
C54 H54A . 0.9900 ?
C54 H54B . 0.9900 ?
C55 H55A . 0.9900 ?
C55 H55B . 0.9900 ?

loop_
_geom_torsion_atom_site_label_1
_geom_torsion_atom_site_label_2
_geom_torsion_atom_site_label_3
_geom_torsion_atom_site_label_4
_geom_torsion_site_symmetry_1
_geom_torsion_site_symmetry_2
_geom_torsion_site_symmetry_3
_geom_torsion_site_symmetry_4
_geom_torsion
_geom_torsion_publ_flag
C11 C1 C2 C3 . . . . -28.9(4) ?
V1 C1 C2 C3 . . . . 58.7(2) ?
C11 C1 C2 V1 . . . . -87.6(3) ?
C1 C2 C3 C4 . . . . 0.7(4) ?
V1 C2 C3 C4 . . . . 59.9(2) ?
C1 C2 C3 V1 . . . . -59.2(2) ?
C2 C3 C4 C12 . . . . 27.3(4) ?
V1 C3 C4 C12 . . . . 86.1(3) ?
C2 C3 C4 V1 . . . . -58.8(2) ?
C13 C5 C6 C7 . . . . -0.6(5) ?
C5 C6 C7 C8 . . . . 0.8(4) ?
C6 C7 C8 C14 . . . . -0.8(4) ?
C14 C9 C11 C1 . . . . -176.6(2) ?
C14 C9 C11 C12 . . . . -0.9(4) ?
C2 C1 C11 C9 . . . . -155.3(3) ?
V1 C1 C11 C9 . . . . 133.0(2) ?
C2 C1 C11 C12 . . . . 28.9(4) ?
V1 C1 C11 C12 . . . . -42.8(2) ?
C13 C10 C12 C4 . . . . 177.2(3) ?
C13 C10 C12 C11 . . . . -0.3(4) ?
C3 C4 C12 C10 . . . . 156.1(3) ?
V1 C4 C12 C10 . . . . -133.7(3) ?
C3 C4 C12 C11 . . . . -26.3(4) ?
V1 C4 C12 C11 . . . . 44.0(2) ?
C9 C11 C12 C10 . . . . 0.4(4) ?
C1 C11 C12 C10 . . . . 176.4(2) ?
C9 C11 C12 C4 . . . . -177.4(2) ?
C1 C11 C12 C4 . . . . -1.3(3) ?
C6 C5 C13 C10 . . . . -177.0(3) ?
C6 C5 C13 C14 . . . . 0.4(4) ?
C12 C10 C13 C5 . . . . 178.1(3) ?
C12 C10 C13 C14 . . . . 0.7(4) ?
C7 C8 C14 C9 . . . . 178.8(3) ?
C7 C8 C14 C13 . . . . 0.5(4) ?
C11 C9 C14 C8 . . . . -177.0(3) ?
C11 C9 C14 C13 . . . . 1.4(4) ?
C5 C13 C14 C8 . . . . -0.3(4) ?
C10 C13 C14 C8 . . . . 177.2(2) ?
C5 C13 C14 C9 . . . . -178.7(2) ?
C10 C13 C14 C9 . . . . -1.2(4) ?
C25 C15 C16 C17 . . . . 34.7(4) ?
V1 C15 C16 C17 . . . . -61.1(2) ?
C25 C15 C16 V1 . . . . 95.8(3) ?
C15 C16 C17 C18 . . . . 0.1(4) ?
V1 C16 C17 C18 . . . . -62.6(2) ?
C15 C16 C17 V1 . . . . 62.7(2) ?
C16 C17 C18 C26 . . . . -34.3(4) ?
V1 C17 C18 C26 . . . . -94.3(3) ?
C16 C17 C18 V1 . . . . 59.9(2) ?
C27 C19 C20 C21 . . . . -0.4(6) ?
C19 C20 C21 C22 . . . . 0.8(6) ?
C20 C21 C22 C28 . . . . -0.4(6) ?
C28 C23 C25 C26 . . . . -4.3(4) ?
C28 C23 C25 C15 . . . . 173.7(3) ?
C16 C15 C25 C23 . . . . 147.3(3) ?
V1 C15 C25 C23 . . . . -139.9(3) ?
C16 C15 C25 C26 . . . . -34.6(4) ?
V1 C15 C25 C26 . . . . 38.2(3) ?
C27 C24 C26 C25 . . . . 2.1(4) ?
C27 C24 C26 C18 . . . . -174.9(3) ?
C23 C25 C26 C24 . . . . 1.7(4) ?
C15 C25 C26 C24 . . . . -176.5(3) ?
C23 C25 C26 C18 . . . . 179.0(3) ?
C15 C25 C26 C18 . . . . 0.8(4) ?
C17 C18 C26 C24 . . . . -149.8(3) ?
V1 C18 C26 C24 . . . . 138.7(3) ?
C17 C18 C26 C25 . . . . 33.0(4) ?
V1 C18 C26 C25 . . . . -38.4(3) ?
C26 C24 C27 C19 . . . . 175.9(3) ?
C26 C24 C27 C28 . . . . -3.3(5) ?
C20 C19 C27 C24 . . . . -179.6(3) ?
C20 C19 C27 C28 . . . . -0.3(5) ?
C21 C22 C28 C23 . . . . 178.9(3) ?
C21 C22 C28 C27 . . . . -0.3(5) ?
C25 C23 C28 C22 . . . . -176.1(3) ?
C25 C23 C28 C27 . . . . 3.1(4) ?
C24 C27 C28 C22 . . . . 180.0(3) ?
C19 C27 C28 C22 . . . . 0.7(4) ?
C24 C27 C28 C23 . . . . 0.7(4) ?
C19 C27 C28 C23 . . . . -178.5(3) ?
C33 O1 C32 C37 . . . 2_657 176.5(2) ?
K1 O1 C32 C37 . . . 2_657 -47.2(3) ?
C32 O1 C33 C34 . . . . -173.6(2) ?
K1 O1 C33 C34 . . . . 48.4(3) ?
C35 O2 C34 C33 . . . . -173.2(2) ?
K1 O2 C34 C33 . . . . 49.9(3) ?
O1 C33 C34 O2 . . . . -65.5(3) ?
C34 O2 C35 C36 . . . . 177.3(3) ?
K1 O2 C35 C36 . . . . -46.4(3) ?
C37 O3 C36 C35 . . . . 179.7(3) ?
K1 O3 C36 C35 . . . . -54.3(3) ?
O2 C35 C36 O3 . . . . 68.9(3) ?
C36 O3 C37 C32 . . . 2_657 176.1(3) ?
K1 O3 C37 C32 . . . 2_657 51.8(3) ?
C41 O4 C38 C39 . . . . -36.0(7) ?
K1 O4 C38 C39 . . . . 114.9(5) ?
O4 C38 C39 C40 . . . . 27.4(8) ?
C38 C39 C40 C41 . . . . -9.6(8) ?
C38 O4 C41 C40 . . . . 30.1(8) ?
K1 O4 C41 C40 . . . . -113.8(7) ?
C39 C40 C41 O4 . . . . -11.7(9) ?
C41' O4' C38' C39' . . . . 16(4) ?
K1 O4' C38' C39' . . . . -150(2) ?
O4' C38' C39' C40' . . . . -15(4) ?
C38' C39' C40' C41' . . . . 9(4) ?
C38' O4' C41' C40' . . . . -11(5) ?
K1 O4' C41' C40' . . . . 154(3) ?
C39' C40' C41' O4' . . . . 1(4) ?
C47 O5 C42 C43 2_766 . . . 178.7(3) ?
K2 O5 C42 C43 . . . . 40.6(3) ?
C44 O6 C43 C42 . . . . -174.9(3) ?
K2 O6 C43 C42 . . . . 55.8(3) ?
O5 C42 C43 O6 . . . . -64.2(4) ?
C43 O6 C44 C45 . . . . -173.4(3) ?
K2 O6 C44 C45 . . . . -45.6(4) ?
C46 O7 C45 C44 . . . . 174.0(3) ?
K2 O7 C45 C44 . . . . -55.2(3) ?
O6 C44 C45 O7 . . . . 67.8(4) ?
C45 O7 C46 C47 . . . . 177.1(3) ?
K2 O7 C46 C47 . . . . 46.7(4) ?
O7 C46 C47 O5 . . . 2_766 -65.4(4) ?
C51 O8 C48 C49 . . . . -33(2) ?
K2 O8 C48 C49 . . . . 172.1(16) ?
O8 C48 C49 C50 . . . . 16(2) ?
C48 C49 C50 C51 . . . . 5(2) ?
C48 O8 C51 C50 . . . . 35(2) ?
K2 O8 C51 C50 . . . . -166.0(18) ?
C49 C50 C51 O8 . . . . -23(2) ?
C51' O8' C48' C49' . . . . -10(6) ?
K2 O8' C48' C49' . . . . -152(4) ?
O8' C48' C49' C50' . . . . 0(6) ?
C48' C49' C50' C51' . . . . 9(6) ?
C48' O8' C51' C50' . . . . 16(5) ?
K2 O8' C51' C50' . . . . 141(3) ?
C49' C50' C51' O8' . . . . -15(5) ?
C51" O8" C48" C49" . . . . 28(2) ?
K2 O8" C48" C49" . . . . -115.8(17) ?
O8" C48" C49" C50" . . . . -8(2) ?
C48" C49" C50" C51" . . . . -14(2) ?
C48" O8" C51" C50" . . . . -37(2) ?
K2 O8" C51" C50" . . . . 107.3(15) ?
C49" C50" C51" O8" . . . . 30.8(19) ?
C55 O9 C52 C53 . . . . -14.6(7) ?
O9 C52 C53 C54 . . . . 20.1(6) ?
C52 C53 C54 C55 . . . . -17.6(7) ?
C52 O9 C55 C54 . . . . 2.7(9) ?
C53 C54 C55 O9 . . . . 9.8(8) ?

_cod_database_fobs_code 2022538
